data_1543566
loop_
_publ_author_name
'Hanife Ibisoglu'
'Serap Besli'
'Fatma Yuksel'
'Ilker Un'
'Adem Kilic'

_publ_section_title
;
 Investigation of nucleophilic substitution pathway for the reactions of
 1,4-benzodioxan-6-amine with chlorocyclophosphazenes
;
_journal_name_full 'Inorganica Chimica Acta'
_journal_page_first 216
_journal_page_last 226
_journal_paper_doi 10.1016/j.ica.2013.09.030
_journal_volume 409B
_journal_year 2014
_chemical_formula_sum 'C16 H16 Cl6 N6 O4 P4'
_chemical_formula_weight 692.93
_chemical_name_common tetramer
_space_group_crystal_system triclinic
_space_group_IT_number 2
_space_group_name_Hall '-P 1'
_space_group_name_H-M_alt 'P -1'
_symmetry_space_group_name_Hall '-P 1'
_symmetry_space_group_name_H-M 'P -1'
_atom_sites_solution_hydrogens geom
_atom_sites_solution_primary direct
_atom_sites_solution_secondary difmap
_cell_angle_alpha 87.0590(10)
_cell_angle_beta 81.042(2)
_cell_angle_gamma 78.804(2)
_cell_formula_units_Z 2
_cell_length_a 5.9630(2)
_cell_length_b 14.4888(4)
_cell_length_c 15.2425(4)
_cell_measurement_reflns_used 9903
_cell_measurement_temperature 120.(2)
_cell_measurement_theta_max 28.3329
_cell_measurement_theta_min 2.7062
_cell_volume 1275.78(7)
_computing_cell_refinement 'SAINT V7.66A (Bruker AXS, 2009)'
_computing_data_reduction 'SAINT V7.66A (Bruker AXS, 2009)'
_computing_structure_refinement 'SHELXL-97 (Sheldrick, 2008)'
_computing_structure_solution 'SHELXS-97 (Sheldrick, 2008)'
_diffrn_ambient_temperature 120.(2)
_diffrn_detector_area_resol_mean 8.3333
_diffrn_measured_fraction_theta_full 0.999
_diffrn_measured_fraction_theta_max 0.999
_diffrn_radiation_monochromator multilayer
_diffrn_radiation_type MoK\a
_diffrn_radiation_wavelength 0.71073
_diffrn_reflns_av_R_equivalents 0.0224
_diffrn_reflns_av_sigmaI/netI 0.0185
_diffrn_reflns_limit_h_max 7
_diffrn_reflns_limit_h_min -7
_diffrn_reflns_limit_k_max 17
_diffrn_reflns_limit_k_min -17
_diffrn_reflns_limit_l_max 17
_diffrn_reflns_limit_l_min -18
_diffrn_reflns_number 18129
_diffrn_reflns_theta_full 25.00
_diffrn_reflns_theta_max 25.00
_diffrn_reflns_theta_min 1.35
_diffrn_source ImuS
_exptl_absorpt_coefficient_mu 0.964
_exptl_absorpt_correction_T_max 0.97
_exptl_absorpt_correction_T_min 0.87
_exptl_absorpt_correction_type multi-scan
_exptl_absorpt_process_details 'SADABS V2008/1 (Bruker AXS)'
_exptl_crystal_colour colourless
_exptl_crystal_density_diffrn 1.804
_exptl_crystal_density_method 'not measured'
_exptl_crystal_description block
_exptl_crystal_F_000 696
_exptl_crystal_size_max 0.200
_exptl_crystal_size_mid 0.100
_exptl_crystal_size_min 0.030
_refine_diff_density_max 0.558
_refine_diff_density_min -0.323
_refine_ls_extinction_method none
_refine_ls_goodness_of_fit_ref 1.064
_refine_ls_hydrogen_treatment mixed
_refine_ls_matrix_type full
_refine_ls_number_parameters 338
_refine_ls_number_reflns 4477
_refine_ls_number_restraints 4
_refine_ls_restrained_S_all 1.064
_refine_ls_R_factor_all 0.0299
_refine_ls_R_factor_gt 0.0272
_refine_ls_shift/su_max 0.001
_refine_ls_shift/su_mean 0.000
_refine_ls_structure_factor_coef Fsqd
_refine_ls_weighting_details 'calc w=1/[\s^2^(Fo^2^)+(0.0285P)^2^+1.8833P] where P=(Fo^2^+2Fc^2^)/3'
_refine_ls_weighting_scheme calc
_refine_ls_wR_factor_gt 0.0690
_refine_ls_wR_factor_ref 0.0706
_reflns_number_gt 4167
_reflns_number_total 4477
_reflns_threshold_expression >2sigma(I)
_cod_data_source_file ICA-2014-409B-216-226-4.cif
_cod_data_source_block IIII
_cod_depositor_comments
;
The following automatic conversions were performed:

'_journal_paper_doi' value 'doi:10.1016/j.ica.2013.09.030' was
changed to '10.1016/j.ica.2013.09.030'.

Automatic conversion script
Id: cif_fix_values 6433 2018-09-21 13:16:33Z andrius 
;
_cod_original_cell_volume 1275.78(6)
_cod_database_code 1543566

loop_
_space_group_symop_operation_xyz
'x, y, z'
'-x, -y, -z'

loop_
_atom_site_type_symbol
_atom_site_label
_atom_site_fract_x
_atom_site_fract_y
_atom_site_fract_z
_atom_site_U_iso_or_equiv
_atom_site_adp_type
_atom_site_calc_flag
_atom_site_refinement_flags
_atom_site_occupancy
_atom_site_disorder_assembly
_atom_site_disorder_group
P P1 0.29867(10) 0.68503(4) 0.85559(4) 0.01250(13) Uani d . 1.0 . .
P P2 0.25190(10) 0.68331(4) 0.67124(4) 0.01347(13) Uani d . 1.0 . .
P P3 0.09121(10) 0.88342(4) 0.65716(4) 0.01478(13) Uani d . 1.0 . .
P P4 0.17365(10) 0.88602(4) 0.83631(4) 0.01386(13) Uani d . 1.0 . .
N N1 0.2225(3) 0.64952(13) 0.77085(12) 0.0155(4) Uani d . 1.0 . .
N N2 0.0950(4) 0.77797(13) 0.64306(13) 0.0204(4) Uani d . 1.0 . .
N N3 0.1873(3) 0.92000(13) 0.73654(13) 0.0181(4) Uani d . 1.0 . .
N N4 0.3221(3) 0.79163(13) 0.86363(12) 0.0159(4) Uani d . 1.0 . .
N N5 0.5425(3) 0.62428(13) 0.87789(13) 0.0154(4) Uani d D 1.0 . .
H H1 0.631(4) 0.6527(17) 0.9043(16) 0.023 Uiso d D 1.0 . .
N N6 0.1998(4) 0.60454(13) 0.60927(12) 0.0171(4) Uani d D 1.0 . .
H H2 0.137(4) 0.6275(18) 0.5622(12) 0.026 Uiso d D 1.0 . .
O O1 0.8754(3) 0.23892(11) 0.83234(11) 0.0222(4) Uani d D 1.0 . .
O O2 0.4115(3) 0.30578(11) 0.91453(12) 0.0242(4) Uani d D 1.0 . .
O O3 0.4518(3) 0.21283(11) 0.63255(11) 0.0234(4) Uani d . 1.0 . .
O O4 0.0466(3) 0.30191(11) 0.56061(11) 0.0189(3) Uani d . 1.0 . .
Cl Cl1 0.04653(10) 0.66048(4) 0.95507(3) 0.01850(13) Uani d . 1.0 . .
Cl Cl2 0.58923(10) 0.69766(4) 0.63594(4) 0.02450(14) Uani d . 1.0 . .
Cl Cl3 0.25416(11) 0.93886(4) 0.54770(4) 0.02196(14) Uani d . 1.0 . .
Cl Cl4 -0.23784(10) 0.94863(4) 0.65754(4) 0.02513(14) Uani d . 1.0 . .
Cl Cl5 -0.16231(10) 0.89442(4) 0.88927(4) 0.02448(14) Uani d . 1.0 . .
Cl Cl6 0.26383(11) 0.98737(4) 0.89946(4) 0.02341(14) Uani d . 1.0 . .
C C1 0.6213(4) 0.52501(15) 0.86619(14) 0.0147(5) Uani d . 1.0 A .
C C2 0.8460(4) 0.49342(16) 0.82543(14) 0.0161(5) Uani d . 1.0 A .
H H3 0.943 0.5371 0.8043 0.019 Uiso calc R 1.0 . .
C C3 0.9285(4) 0.39743(16) 0.81565(14) 0.0172(5) Uani d . 1.0 . .
H H4 1.0836 0.3755 0.7892 0.021 Uiso calc R 1.0 A .
C C4 0.7861(4) 0.33355(15) 0.84424(14) 0.0162(5) Uani d . 1.0 A .
C C5A 0.7359(6) 0.1797(2) 0.8841(2) 0.0254(8) Uani d PD 0.833(6) A 1
H H5A 0.7616 0.1783 0.9468 0.031 Uiso calc PR 0.833(6) A 1
H H6A 0.7823 0.1146 0.862 0.031 Uiso calc PR 0.833(6) A 1
C C6A 0.4854(6) 0.2146(2) 0.8789(3) 0.0270(9) Uani d PD 0.833(6) A 1
H H7A 0.4598 0.2165 0.8162 0.032 Uiso calc PR 0.833(6) A 1
H H8A 0.3931 0.1709 0.9125 0.032 Uiso calc PR 0.833(6) A 1
C C5B 0.698(3) 0.1782(10) 0.8337(12) 0.0254(8) Uani d PD 0.167(6) A 2
H H5B 0.6296 0.1875 0.7781 0.031 Uiso calc PR 0.167(6) A 2
H H6B 0.7699 0.111 0.8396 0.031 Uiso calc PR 0.167(6) A 2
C C6B 0.519(4) 0.2066(11) 0.9111(13) 0.0270(9) Uani d PD 0.167(6) A 2
H H7B 0.3957 0.1694 0.9117 0.032 Uiso calc PR 0.167(6) A 2
H H8B 0.5889 0.1896 0.9658 0.032 Uiso calc PR 0.167(6) A 2
C C7 0.5603(4) 0.36588(16) 0.88349(15) 0.0162(5) Uani d . 1.0 A .
C C8 0.4782(4) 0.46157(16) 0.89543(15) 0.0167(5) Uani d . 1.0 . .
H H9 0.3245 0.4834 0.9235 0.02 Uiso calc R 1.0 A .
C C9 0.2702(4) 0.50458(15) 0.61570(14) 0.0150(5) Uani d . 1.0 . .
C C10 0.4730(4) 0.46230(16) 0.64714(15) 0.0183(5) Uani d . 1.0 . .
H H10 0.5717 0.4997 0.665 0.022 Uiso calc R 1.0 . .
C C11 0.5298(4) 0.36513(16) 0.65224(15) 0.0192(5) Uani d . 1.0 . .
H H11 0.6663 0.3361 0.6752 0.023 Uiso calc R 1.0 . .
C C12 0.3909(4) 0.30963(15) 0.62443(15) 0.0172(5) Uani d . 1.0 . .
C C13 0.2517(5) 0.17025(17) 0.63937(17) 0.0248(5) Uani d . 1.0 . .
H H12 0.1485 0.1887 0.6956 0.03 Uiso calc R 1.0 . .
H H13 0.2996 0.1009 0.6403 0.03 Uiso calc R 1.0 . .
C C14 0.1236(5) 0.20076(16) 0.56230(16) 0.0225(5) Uani d . 1.0 . .
H H14 0.226 0.1813 0.5062 0.027 Uiso calc R 1.0 . .
H H15 -0.0117 0.1696 0.5671 0.027 Uiso calc R 1.0 . .
C C15 0.1914(4) 0.35219(15) 0.59080(14) 0.0149(5) Uani d . 1.0 . .
C C16 0.1271(4) 0.44951(16) 0.58941(14) 0.0150(5) Uani d . 1.0 . .
H H16 -0.0149 0.4785 0.5705 0.018 Uiso calc R 1.0 . .

loop_
_atom_site_aniso_label
_atom_site_aniso_U_11
_atom_site_aniso_U_22
_atom_site_aniso_U_33
_atom_site_aniso_U_12
_atom_site_aniso_U_13
_atom_site_aniso_U_23
P1 0.0135(3) 0.0119(3) 0.0125(3) -0.0027(2) -0.0028(2) 0.0002(2)
P2 0.0173(3) 0.0117(3) 0.0123(3) -0.0043(2) -0.0028(2) -0.0005(2)
P3 0.0181(3) 0.0114(3) 0.0155(3) -0.0022(2) -0.0057(2) 0.0010(2)
P4 0.0150(3) 0.0120(3) 0.0151(3) -0.0018(2) -0.0039(2) -0.0028(2)
N1 0.0193(10) 0.0145(9) 0.0137(9) -0.0056(8) -0.0023(8) -0.0008(7)
N2 0.0275(12) 0.0136(10) 0.0231(10) -0.0045(8) -0.0124(9) 0.0014(8)
N3 0.0216(11) 0.0156(10) 0.0185(10) -0.0048(8) -0.0053(8) -0.0007(8)
N4 0.0158(10) 0.0142(9) 0.0188(10) -0.0033(8) -0.0047(8) -0.0020(8)
N5 0.0145(10) 0.0124(9) 0.0212(10) -0.0041(8) -0.0066(8) 0.0006(8)
N6 0.0267(11) 0.0124(9) 0.0144(9) -0.0037(8) -0.0091(8) -0.0013(7)
O1 0.0225(9) 0.0146(8) 0.0268(9) 0.0010(7) -0.0004(7) -0.0021(7)
O2 0.0226(9) 0.0122(8) 0.0357(10) -0.0060(7) 0.0043(8) 0.0018(7)
O3 0.0281(10) 0.0125(8) 0.0286(9) 0.0011(7) -0.0066(8) -0.0036(7)
O4 0.0220(9) 0.0135(8) 0.0235(9) -0.0059(7) -0.0058(7) -0.0033(6)
Cl1 0.0193(3) 0.0236(3) 0.0132(3) -0.0076(2) 0.0001(2) 0.0001(2)
Cl2 0.0205(3) 0.0292(3) 0.0246(3) -0.0114(2) 0.0031(2) -0.0015(2)
Cl3 0.0289(3) 0.0208(3) 0.0172(3) -0.0079(2) -0.0038(2) 0.0034(2)
Cl4 0.0205(3) 0.0277(3) 0.0258(3) 0.0025(2) -0.0084(2) 0.0010(2)
Cl5 0.0163(3) 0.0286(3) 0.0262(3) -0.0006(2) -0.0002(2) -0.0010(2)
Cl6 0.0291(3) 0.0152(3) 0.0284(3) -0.0025(2) -0.0114(3) -0.0083(2)
C1 0.0181(12) 0.0129(11) 0.0136(11) -0.0022(9) -0.0059(9) 0.0019(8)
C2 0.0171(12) 0.0176(11) 0.0151(11) -0.0069(9) -0.0033(9) 0.0017(9)
C3 0.0139(12) 0.0233(12) 0.0133(11) -0.0011(9) -0.0013(9) -0.0012(9)
C4 0.0209(12) 0.0134(11) 0.0139(11) -0.0004(9) -0.0055(9) 0.0000(8)
C5A 0.0352(18) 0.0121(13) 0.028(2) -0.0039(12) -0.0038(15) 0.0022(13)
C6A 0.0305(19) 0.0141(13) 0.037(2) -0.0089(12) -0.0012(17) -0.0018(16)
C5B 0.0352(18) 0.0121(13) 0.028(2) -0.0039(12) -0.0038(15) 0.0022(13)
C6B 0.0305(19) 0.0141(13) 0.037(2) -0.0089(12) -0.0012(17) -0.0018(16)
C7 0.0181(12) 0.0160(11) 0.0156(11) -0.0063(9) -0.0034(9) 0.0032(9)
C8 0.0153(12) 0.0172(11) 0.0168(11) -0.0015(9) -0.0028(9) 0.0015(9)
C9 0.0216(12) 0.0127(11) 0.0104(10) -0.0030(9) -0.0007(9) -0.0020(8)
C10 0.0205(13) 0.0188(12) 0.0173(11) -0.0057(10) -0.0040(9) -0.0048(9)
C11 0.0197(13) 0.0192(12) 0.0174(11) 0.0017(9) -0.0046(9) -0.0038(9)
C12 0.0221(13) 0.0136(11) 0.0142(11) -0.0002(9) -0.0007(9) -0.0035(9)
C13 0.0364(15) 0.0147(12) 0.0231(13) -0.0062(10) -0.0013(11) -0.0025(10)
C14 0.0316(14) 0.0112(11) 0.0257(13) -0.0066(10) -0.0031(11) -0.0037(9)
C15 0.0184(12) 0.0164(11) 0.0102(10) -0.0055(9) 0.0002(9) -0.0032(8)
C16 0.0173(12) 0.0174(11) 0.0100(10) -0.0023(9) -0.0024(9) -0.0009(8)

loop_
_atom_type_symbol
_atom_type_description
_atom_type_scat_dispersion_real
_atom_type_scat_dispersion_imag
_atom_type_scat_source
C C 0.0033 0.0016 'International Tables Vol C Tables 4.2.6.8 and 6.1.1.4'
H H 0.0000 0.0000 'International Tables Vol C Tables 4.2.6.8 and 6.1.1.4'
N N 0.0061 0.0033 'International Tables Vol C Tables 4.2.6.8 and 6.1.1.4'
O O 0.0106 0.0060 'International Tables Vol C Tables 4.2.6.8 and 6.1.1.4'
P P 0.1023 0.0942 'International Tables Vol C Tables 4.2.6.8 and 6.1.1.4'
Cl Cl 0.1484 0.1585 'International Tables Vol C Tables 4.2.6.8 and 6.1.1.4'

loop_
_geom_angle_atom_site_label_1
_geom_angle_atom_site_label_2
_geom_angle_atom_site_label_3
_geom_angle_site_symmetry_1
_geom_angle_site_symmetry_3
_geom_angle
N1 P1 N4 . . 121.51(10)
N1 P1 N5 . . 112.59(10)
N4 P1 N5 . . 104.51(10)
N1 P1 Cl1 . . 103.23(8)
N4 P1 Cl1 . . 106.40(8)
N5 P1 Cl1 . . 107.88(8)
N1 P2 N2 . . 119.20(11)
N1 P2 N6 . . 109.93(10)
N2 P2 N6 . . 104.14(10)
N1 P2 Cl2 . . 107.23(8)
N2 P2 Cl2 . . 107.34(8)
N6 P2 Cl2 . . 108.62(8)
N2 P3 N3 . . 123.37(11)
N2 P3 Cl4 . . 105.85(9)
N3 P3 Cl4 . . 108.95(8)
N2 P3 Cl3 . . 109.68(8)
N3 P3 Cl3 . . 104.83(8)
Cl4 P3 Cl3 . . 102.26(4)
N4 P4 N3 . . 121.08(10)
N4 P4 Cl6 . . 106.68(8)
N3 P4 Cl6 . . 105.32(8)
N4 P4 Cl5 . . 110.96(8)
N3 P4 Cl5 . . 108.84(8)
Cl6 P4 Cl5 . . 102.09(3)
P2 N1 P1 . . 131.97(13)
P3 N2 P2 . . 133.63(13)
P4 N3 P3 . . 130.44(13)
P4 N4 P1 . . 132.17(13)
C1 N5 P1 . . 126.07(16)
C1 N5 H1 . . 115.5(18)
P1 N5 H1 . . 118.1(18)
C9 N6 P2 . . 127.82(16)
C9 N6 H2 . . 117.1(18)
P2 N6 H2 . . 114.6(18)
C4 O1 C5A . . 112.72(19)
C4 O1 C5B . . 114.8(6)
C5A O1 C5B . . 33.0(7)
C7 O2 C6A . . 112.8(2)
C7 O2 C6B . . 114.2(9)
C6A O2 C6B . . 22.3(8)
C12 O3 C13 . . 110.59(18)
C15 O4 C14 . . 114.88(18)
C8 C1 C2 . . 120.3(2)
C8 C1 N5 . . 121.1(2)
C2 C1 N5 . . 118.5(2)
C1 C2 C3 . . 119.6(2)
C1 C2 H3 . . 120.2
C3 C2 H3 . . 120.2
C4 C3 C2 . . 120.4(2)
C4 C3 H4 . . 119.8
C2 C3 H4 . . 119.8
O1 C4 C3 . . 118.3(2)
O1 C4 C7 . . 122.2(2)
C3 C4 C7 . . 119.6(2)
O1 C5A C6A . . 110.9(3)
O1 C5A H5A . . 109.5
C6A C5A H5A . . 109.5
O1 C5A H6A . . 109.5
C6A C5A H6A . . 109.5
H5A C5A H6A . . 108.1
O2 C6A C5A . . 110.6(3)
O2 C6A H7A . . 109.5
C5A C6A H7A . . 109.5
O2 C6A H8A . . 109.5
C5A C6A H8A . . 109.5
H7A C6A H8A . . 108.1
C6B C5B O1 . . 106.8(15)
C6B C5B H5B . . 110.4
O1 C5B H5B . . 110.4
C6B C5B H6B . . 110.4
O1 C5B H6B . . 110.4
H5B C5B H6B . . 108.6
O2 C6B C5B . . 116.2(14)
O2 C6B H7B . . 108.2
C5B C6B H7B . . 108.2
O2 C6B H8B . . 108.2
C5B C6B H8B . . 108.2
H7B C6B H8B . . 107.4
O2 C7 C4 . . 122.3(2)
O2 C7 C8 . . 117.3(2)
C4 C7 C8 . . 120.4(2)
C1 C8 C7 . . 119.7(2)
C1 C8 H9 . . 120.2
C7 C8 H9 . . 120.2
C16 C9 C10 . . 120.1(2)
C16 C9 N6 . . 117.6(2)
C10 C9 N6 . . 122.3(2)
C11 C10 C9 . . 119.3(2)
C11 C10 H10 . . 120.3
C9 C10 H10 . . 120.3
C10 C11 C12 . . 121.0(2)
C10 C11 H11 . . 119.5
C12 C11 H11 . . 119.5
O3 C12 C11 . . 119.0(2)
O3 C12 C15 . . 121.5(2)
C11 C12 C15 . . 119.5(2)
O3 C13 C14 . . 110.4(2)
O3 C13 H12 . . 109.6
C14 C13 H12 . . 109.6
O3 C13 H13 . . 109.6
C14 C13 H13 . . 109.6
H12 C13 H13 . . 108.1
O4 C14 C13 . . 110.74(19)
O4 C14 H14 . . 109.5
C13 C14 H14 . . 109.5
O4 C14 H15 . . 109.5
C13 C14 H15 . . 109.5
H14 C14 H15 . . 108.1
O4 C15 C16 . . 117.2(2)
O4 C15 C12 . . 122.9(2)
C16 C15 C12 . . 119.9(2)
C15 C16 C9 . . 120.1(2)
C15 C16 H16 . . 120.0
C9 C16 H16 . . 120.0

loop_
_geom_bond_atom_site_label_1
_geom_bond_atom_site_label_2
_geom_bond_site_symmetry_2
_geom_bond_distance
P1 N1 . 1.5751(19)
P1 N4 . 1.5903(19)
P1 N5 . 1.6217(19)
P1 Cl1 . 2.0319(8)
P2 N1 . 1.5653(19)
P2 N2 . 1.583(2)
P2 N6 . 1.6219(19)
P2 Cl2 . 2.0476(8)
P3 N2 . 1.5491(19)
P3 N3 . 1.5726(19)
P3 Cl4 . 2.0049(8)
P3 Cl3 . 2.0085(8)
P4 N4 . 1.5536(19)
P4 N3 . 1.569(2)
P4 Cl6 . 1.9962(8)
P4 Cl5 . 2.0227(8)
N5 C1 . 1.435(3)
N5 H1 . 0.881(10)
N6 C9 . 1.430(3)
N6 H2 . 0.882(10)
O1 C4 . 1.381(3)
O1 C5A . 1.434(4)
O1 C5B . 1.497(17)
O2 C7 . 1.377(3)
O2 C6A . 1.417(4)
O2 C6B . 1.454(15)
O3 C12 . 1.383(3)
O3 C13 . 1.434(3)
O4 C15 . 1.375(3)
O4 C14 . 1.448(3)
C1 C8 . 1.384(3)
C1 C2 . 1.386(3)
C2 C3 . 1.390(3)
C2 H3 . 0.95
C3 C4 . 1.384(3)
C3 H4 . 0.95
C4 C7 . 1.387(3)
C5A C6A . 1.494(5)
C5A H5A . 0.99
C5A H6A . 0.99
C6A H7A . 0.99
C6A H8A . 0.99
C5B C6B . 1.480(16)
C5B H5B . 0.99
C5B H6B . 0.99
C6B H7B . 0.99
C6B H8B . 0.99
C7 C8 . 1.389(3)
C8 H9 . 0.95
C9 C16 . 1.389(3)
C9 C10 . 1.389(3)
C10 C11 . 1.384(3)
C10 H10 . 0.95
C11 C12 . 1.384(3)
C11 H11 . 0.95
C12 C15 . 1.390(3)
C13 C14 . 1.501(4)
C13 H12 . 0.99
C13 H13 . 0.99
C14 H14 . 0.99
C14 H15 . 0.99
C15 C16 . 1.388(3)
C16 H16 . 0.95

loop_
_geom_hbond_atom_site_label_D
_geom_hbond_atom_site_label_H
_geom_hbond_atom_site_label_A
_geom_hbond_site_symmetry_A
_geom_hbond_distance_DH
_geom_hbond_distance_HA
_geom_hbond_distance_DA
_geom_hbond_angle_DHA
N6 H2 O4 2_566 0.882(10) 2.398(10) 3.279(2) 177.(2)
N5 H1 Cl1 1_655 0.881(10) 2.734(16) 3.531(2) 151.(2)

loop_
_geom_torsion_atom_site_label_1
_geom_torsion_atom_site_label_2
_geom_torsion_atom_site_label_3
_geom_torsion_atom_site_label_4
_geom_torsion_site_symmetry_1
_geom_torsion_site_symmetry_2
_geom_torsion_site_symmetry_3
_geom_torsion_site_symmetry_4
_geom_torsion
N2 P2 N1 P1 . . . . -74.7(2)
N6 P2 N1 P1 . . . . 165.31(15)
Cl2 P2 N1 P1 . . . . 47.41(18)
N4 P1 N1 P2 . . . . 28.7(2)
N5 P1 N1 P2 . . . . -96.24(18)
Cl1 P1 N1 P2 . . . . 147.70(15)
N3 P3 N2 P2 . . . . -25.5(3)
Cl4 P3 N2 P2 . . . . -151.71(17)
Cl3 P3 N2 P2 . . . . 98.66(18)
N1 P2 N2 P3 . . . . 72.9(2)
N6 P2 N2 P3 . . . . -164.21(18)
Cl2 P2 N2 P3 . . . . -49.1(2)
N4 P4 N3 P3 . . . . 73.1(2)
Cl6 P4 N3 P3 . . . . -166.03(14)
Cl5 P4 N3 P3 . . . . -57.19(17)
N2 P3 N3 P4 . . . . -38.6(2)
Cl4 P3 N3 P4 . . . . 86.26(16)
Cl3 P3 N3 P4 . . . . -164.89(14)
N3 P4 N4 P1 . . . . -75.7(2)
Cl6 P4 N4 P1 . . . . 164.09(14)
Cl5 P4 N4 P1 . . . . 53.66(18)
N1 P1 N4 P4 . . . . 39.6(2)
N5 P1 N4 P4 . . . . 168.25(16)
Cl1 P1 N4 P4 . . . . -77.75(17)
N1 P1 N5 C1 . . . . -35.9(2)
N4 P1 N5 C1 . . . . -169.74(18)
Cl1 P1 N5 C1 . . . . 77.31(19)
N1 P2 N6 C9 . . . . -41.6(2)
N2 P2 N6 C9 . . . . -170.4(2)
Cl2 P2 N6 C9 . . . . 75.4(2)
P1 N5 C1 C8 . . . . -47.1(3)
P1 N5 C1 C2 . . . . 133.5(2)
C8 C1 C2 C3 . . . . -1.3(3)
N5 C1 C2 C3 . . . . 178.2(2)
C1 C2 C3 C4 . . . . 1.6(3)
C5A O1 C4 C3 . . . . 164.8(2)
C5B O1 C4 C3 . . . . -159.1(8)
C5A O1 C4 C7 . . . . -15.3(3)
C5B O1 C4 C7 . . . . 20.8(8)
C2 C3 C4 O1 . . . . 179.4(2)
C2 C3 C4 C7 . . . . -0.5(3)
C4 O1 C5A C6A . . . . 44.3(3)
C5B O1 C5A C6A . . . . -56.7(11)
C7 O2 C6A C5A . . . . 47.1(4)
C6B O2 C6A C5A . . . . -51.(2)
O1 C5A C6A O2 . . . . -62.2(4)
C4 O1 C5B C6B . . . . -46.2(16)
C5A O1 C5B C6B . . . . 47.7(12)
C7 O2 C6B C5B . . . . -36.(2)
C6A O2 C6B C5B . . . . 55.0(19)
O1 C5B C6B O2 . . . . 55.(2)
C6A O2 C7 C4 . . . . -18.1(3)
C6B O2 C7 C4 . . . . 6.2(10)
C6A O2 C7 C8 . . . . 164.0(3)
C6B O2 C7 C8 . . . . -171.8(10)
O1 C4 C7 O2 . . . . 1.1(3)
C3 C4 C7 O2 . . . . -179.0(2)
O1 C4 C7 C8 . . . . 179.0(2)
C3 C4 C7 C8 . . . . -1.0(3)
C2 C1 C8 C7 . . . . -0.2(3)
N5 C1 C8 C7 . . . . -179.7(2)
O2 C7 C8 C1 . . . . 179.4(2)
C4 C7 C8 C1 . . . . 1.4(3)
P2 N6 C9 C16 . . . . 149.48(18)
P2 N6 C9 C10 . . . . -30.3(3)
C16 C9 C10 C11 . . . . -0.3(3)
N6 C9 C10 C11 . . . . 179.5(2)
C9 C10 C11 C12 . . . . 1.7(3)
C13 O3 C12 C11 . . . . 154.1(2)
C13 O3 C12 C15 . . . . -24.5(3)
C10 C11 C12 O3 . . . . -178.6(2)
C10 C11 C12 C15 . . . . 0.1(3)
C12 O3 C13 C14 . . . . 54.7(2)
C15 O4 C14 C13 . . . . 33.2(3)
O3 C13 C14 O4 . . . . -60.6(3)
C14 O4 C15 C16 . . . . 179.14(19)
C14 O4 C15 C12 . . . . -2.9(3)
O3 C12 C15 O4 . . . . -2.4(3)
C11 C12 C15 O4 . . . . 179.0(2)
O3 C12 C15 C16 . . . . 175.5(2)
C11 C12 C15 C16 . . . . -3.2(3)
O4 C15 C16 C9 . . . . -177.46(19)
C12 C15 C16 C9 . . . . 4.5(3)
C10 C9 C16 C15 . . . . -2.8(3)
N6 C9 C16 C15 . . . . 177.38(19)
